data_7718215
loop_
_publ_author_name
'Ma&#x10f;ar, Milan'
'Faltejsek, Jan'
'Bu&#x161;kov&#xe1;, Hana'
'Kol&#xe1;&#x10d;n&#xe1;, Lucie'
'Jaro&#x161;, Adam'
'Kotek, Jan'
'Straka, Michal'
'Kub&#xed;&#x10d;ek, Vojt&#x11b;ch'
'Ludv&#xed;k, Ji&#x159;&#xed;'

_publ_section_title
;
 Unusual variability of isomers in copper(II) complexes with
 1,8-bis(2-hydroxybenzyl)-cyclam.
;
_journal_issue 8
_journal_name_full 'Dalton transactions (Cambridge, England : 2003)'
_journal_page_first 3127
_journal_page_last 3140
_journal_paper_doi 10.1039/d4dt03166k
_journal_volume 54
_journal_year 2025
_chemical_formula_moiety 'C24 H36 Cu N4 O2, O4 S, 3(C H4 O)'
_chemical_formula_sum 'C27 H48 Cu N4 O9 S'
_chemical_formula_weight 668.29
_space_group_crystal_system monoclinic
_space_group_IT_number 14
_space_group_name_Hall '-P 2ybc'
_space_group_name_H-M_alt 'P 1 21/c 1'
_atom_sites_solution_hydrogens mixed
_atom_sites_solution_primary direct
_atom_sites_solution_secondary difmap
_audit_creation_method SHELXL-2014/7
_audit_update_record
;
2024-10-18 deposited with the CCDC.	2025-01-02 downloaded from the CCDC.
;
_cell_angle_alpha 90
_cell_angle_beta 93.646(2)
_cell_angle_gamma 90
_cell_formula_units_Z 4
_cell_length_a 11.1466(7)
_cell_length_b 15.5923(7)
_cell_length_c 17.9463(10)
_cell_measurement_reflns_used 9940
_cell_measurement_temperature 120(2)
_cell_measurement_theta_max 27.4433
_cell_measurement_theta_min 2.4672
_cell_volume 3112.8(3)
_computing_cell_refinement 'SAINT V8.40B (Bruker AXS LLC, 2019)'
_computing_data_collection 'Bruker Instrument Service vV6.2.16'
_computing_data_reduction 'SAINT V8.40B (Bruker AXS LLC, 2019)'
_computing_molecular_graphics 'shelXle (C.B. Huebschle, rev 1365)'
_computing_structure_refinement 'SHELXL-2014/7 (Sheldrick, 2014)'
_computing_structure_solution 'XT, VERSION 2018/2'
_diffrn_ambient_temperature 120(2)
_diffrn_detector_area_resol_mean 7.3910
_diffrn_measured_fraction_theta_full 1.000
_diffrn_measured_fraction_theta_max 0.998
_diffrn_measurement_device_type 'Bruker D8 VENTURE'
_diffrn_measurement_method '\f and \w scans'
_diffrn_radiation_type MoK\a
_diffrn_radiation_wavelength 0.71073
_diffrn_reflns_av_R_equivalents 0.0573
_diffrn_reflns_av_unetI/netI 0.0404
_diffrn_reflns_Laue_measured_fraction_full 1.000
_diffrn_reflns_Laue_measured_fraction_max 0.998
_diffrn_reflns_limit_h_max 14
_diffrn_reflns_limit_h_min -14
_diffrn_reflns_limit_k_max 19
_diffrn_reflns_limit_k_min -20
_diffrn_reflns_limit_l_max 23
_diffrn_reflns_limit_l_min -23
_diffrn_reflns_number 35816
_diffrn_reflns_point_group_measured_fraction_full 1.000
_diffrn_reflns_point_group_measured_fraction_max 0.998
_diffrn_reflns_theta_full 25.242
_diffrn_reflns_theta_max 27.487
_diffrn_reflns_theta_min 2.249
_diffrn_source 'microfocus sealed tube'
_exptl_absorpt_coefficient_mu 0.825
_exptl_absorpt_correction_T_max 0.96
_exptl_absorpt_correction_T_min 0.87
_exptl_absorpt_correction_type multi-scan
_exptl_absorpt_process_details
;
Krause, L., Herbst-Irmer, R., Sheldrick, G. M., Stalke, D. (2015).
"Comparison of silver and molybdenum microfocus X-ray sources for
single-crystal structure determination"
J. Appl. Cryst. 48, 3-10.
doi:10.1107/S1600576714022985
;
_exptl_crystal_colour violet
_exptl_crystal_density_diffrn 1.426
_exptl_crystal_description plate
_exptl_crystal_F_000 1420
_exptl_crystal_size_max 0.187
_exptl_crystal_size_mid 0.122
_exptl_crystal_size_min 0.046
_refine_diff_density_max 0.647
_refine_diff_density_min -0.453
_refine_diff_density_rms 0.068
_refine_ls_extinction_method none
_refine_ls_goodness_of_fit_ref 1.038
_refine_ls_hydrogen_treatment mixed
_refine_ls_matrix_type full
_refine_ls_number_parameters 405
_refine_ls_number_reflns 7130
_refine_ls_number_restraints 0
_refine_ls_restrained_S_all 1.038
_refine_ls_R_factor_all 0.0513
_refine_ls_R_factor_gt 0.0390
_refine_ls_shift/su_max 0.001
_refine_ls_shift/su_mean 0.000
_refine_ls_structure_factor_coef Fsqd
_refine_ls_weighting_details 'w=1/[\s^2^(Fo^2^)+(0.0366P)^2^+2.2860P] where P=(Fo^2^+2Fc^2^)/3'
_refine_ls_weighting_scheme calc
_refine_ls_wR_factor_gt 0.0857
_refine_ls_wR_factor_ref 0.0909
_reflns_Friedel_coverage 0.000
_reflns_number_gt 5891
_reflns_number_total 7130
_reflns_threshold_expression 'I > 2\s(I)'
_cod_data_source_file d4dt03166k2.cif
_cod_data_source_block cute2phoh_nh3_fial
_cod_depositor_comments
;
The following automatic conversions were performed:

data item '_exptl_absorpt_correction_type' value 'Multi-Scan' was
changed to 'multi-scan' in accordance with the
/home/data/users/saulius/crontab/automatic-downloads/current/RSC/lib/dictionaries/cif_core.dic
dictionary named 'cif_core.dic' version 2.4.2 last updated on
2011-04-26.

Automatic conversion script
Id: cif_fix_values 8170 2020-07-09 18:12:32Z antanas 
;
_cod_original_sg_symbol_H-M 'P 21/c'
_cod_database_code 7718215
_shelx_shelxl_version_number 2014/7
_shelx_space_group_comment
;
The symmetry employed for this shelxl refinement is uniquely defined
by the following loop, which should always be used as a source of
symmetry information in preference to the above space-group names.
They are only intended as comments.
;
_shelx_estimated_absorpt_t_min 0.861
_shelx_estimated_absorpt_t_max 0.963

loop_
_space_group_symop_operation_xyz
'x, y, z'
'-x, y+1/2, -z+1/2'
'-x, -y, -z'
'x, -y-1/2, z-1/2'

loop_
_atom_site_label
_atom_site_type_symbol
_atom_site_fract_x
_atom_site_fract_y
_atom_site_fract_z
_atom_site_U_iso_or_equiv
_atom_site_adp_type
_atom_site_occupancy
_atom_site_site_symmetry_order
_atom_site_calc_flag
_atom_site_refinement_flags_posn
_atom_site_refinement_flags_adp
_atom_site_refinement_flags_occupancy
_atom_site_disorder_assembly
_atom_site_disorder_group
Cu1A Cu 0.5000 0.5000 0.5000 0.01184(9) Uani 1 2 d S . P . .
N1A N 0.46359(15) 0.59076(10) 0.41887(10) 0.0134(3) Uani 1 1 d . . . . .
C2A C 0.53214(19) 0.66854(12) 0.44609(12) 0.0167(4) Uani 1 1 d . . . . .
H2A H 0.4848 0.6997 0.4823 0.020 Uiso 1 1 calc R U . . .
H2B H 0.5433 0.7073 0.4034 0.020 Uiso 1 1 calc R U . . .
C3A C 0.65392(19) 0.64566(13) 0.48299(12) 0.0160(4) Uani 1 1 d . . . . .
H3A H 0.7098 0.6303 0.4444 0.019 Uiso 1 1 calc R U . . .
H3B H 0.6876 0.6957 0.5111 0.019 Uiso 1 1 calc R U . . .
N4A N 0.64180(15) 0.57217(10) 0.53466(10) 0.0135(3) Uani 1 1 d . . . . .
H4A H 0.6211 0.5977 0.5833 0.016 Uiso 1 1 calc R U . . .
C5A C 0.75941(19) 0.52862(14) 0.54977(13) 0.0177(4) Uani 1 1 d . . . . .
H5A H 0.8205 0.5716 0.5668 0.021 Uiso 1 1 calc R U . . .
H5B H 0.7850 0.5029 0.5029 0.021 Uiso 1 1 calc R U . . .
C6A C 0.75336(19) 0.45905(14) 0.60855(13) 0.0194(5) Uani 1 1 d . . . . .
H6A H 0.7284 0.4854 0.6553 0.023 Uiso 1 1 calc R U . . .
H6B H 0.8349 0.4350 0.6189 0.023 Uiso 1 1 calc R U . . .
C7A C 0.66719(19) 0.38584(13) 0.58682(13) 0.0182(4) Uani 1 1 d . . . . .
H7A H 0.6886 0.3626 0.5381 0.022 Uiso 1 1 calc R U . . .
H7B H 0.6795 0.3394 0.6242 0.022 Uiso 1 1 calc R U . . .
C8A C 0.49710(19) 0.56433(13) 0.34247(12) 0.0160(4) Uani 1 1 d . . . . .
H8A H 0.4735 0.6108 0.3069 0.019 Uiso 1 1 calc R U . . .
H8B H 0.4499 0.5128 0.3272 0.019 Uiso 1 1 calc R U . . .
C9A C 0.62809(19) 0.54491(13) 0.33600(12) 0.0160(4) Uani 1 1 d . . . . .
C10A C 0.67689(19) 0.46808(13) 0.36380(12) 0.0153(4) Uani 1 1 d . . . . .
O10A O 0.60235(13) 0.41684(9) 0.40141(9) 0.0163(3) Uani 1 1 d . . . . .
H10A H 0.630(3) 0.368(2) 0.4059(17) 0.038(8) Uiso 1 1 d . . . . .
C11A C 0.7963(2) 0.44741(14) 0.35496(13) 0.0206(5) Uani 1 1 d . . . . .
H11A H 0.8284 0.3945 0.3733 0.025 Uiso 1 1 calc R U . . .
C12A C 0.8688(2) 0.50503(16) 0.31896(15) 0.0283(5) Uani 1 1 d . . . . .
H12A H 0.9509 0.4916 0.3132 0.034 Uiso 1 1 calc R U . . .
C13A C 0.8213(2) 0.58200(16) 0.29156(14) 0.0280(5) Uani 1 1 d . . . . .
H13A H 0.8710 0.6216 0.2676 0.034 Uiso 1 1 calc R U . . .
C14A C 0.7018(2) 0.60086(14) 0.29917(13) 0.0226(5) Uani 1 1 d . . . . .
H14A H 0.6692 0.6528 0.2790 0.027 Uiso 1 1 calc R U . . .
Cu1C Cu 0.5000 0.5000 0.0000 0.01164(9) Uani 1 2 d S . P . .
N1C N 0.63166(14) 0.47109(10) 0.08364(9) 0.0109(3) Uani 1 1 d . . . . .
C2C C 0.56365(18) 0.47401(13) 0.15242(11) 0.0130(4) Uani 1 1 d . . . . .
H2C H 0.5482 0.5344 0.1659 0.016 Uiso 1 1 calc R U . . .
H2D H 0.6118 0.4471 0.1944 0.016 Uiso 1 1 calc R U . . .
C3C C 0.44560(18) 0.42690(13) 0.13924(11) 0.0136(4) Uani 1 1 d . . . . .
H3C H 0.4606 0.3650 0.1320 0.016 Uiso 1 1 calc R U . . .
H3D H 0.3967 0.4337 0.1830 0.016 Uiso 1 1 calc R U . . .
N4C N 0.38074(14) 0.46305(10) 0.07193(9) 0.0111(3) Uani 1 1 d . . . . .
H4C H 0.3410 0.5166 0.0885 0.013 Uiso 1 1 calc R U . . .
C5C C 0.28292(18) 0.40588(13) 0.04290(12) 0.0150(4) Uani 1 1 d . . . . .
H5C H 0.2317 0.3907 0.0840 0.018 Uiso 1 1 calc R U . . .
H5D H 0.3181 0.3522 0.0244 0.018 Uiso 1 1 calc R U . . .
C6C C 0.20598(18) 0.44739(13) -0.01978(12) 0.0154(4) Uani 1 1 d . . . . .
H6C H 0.1761 0.5031 -0.0020 0.019 Uiso 1 1 calc R U . . .
H6D H 0.1353 0.4104 -0.0321 0.019 Uiso 1 1 calc R U . . .
C7C C 0.27184(17) 0.46246(13) -0.09059(12) 0.0137(4) Uani 1 1 d . . . . .
H7C H 0.3080 0.4076 -0.1055 0.016 Uiso 1 1 calc R U . . .
H7D H 0.2123 0.4797 -0.1311 0.016 Uiso 1 1 calc R U . . .
C8C C 0.68257(17) 0.38293(12) 0.07160(11) 0.0117(4) Uani 1 1 d . . . . .
H8C H 0.7212 0.3830 0.0234 0.014 Uiso 1 1 calc R U . . .
H8D H 0.6150 0.3417 0.0670 0.014 Uiso 1 1 calc R U . . .
C9C C 0.77335(17) 0.35062(12) 0.13166(11) 0.0123(4) Uani 1 1 d . . . . .
C10C C 0.73767(17) 0.30377(12) 0.19330(11) 0.0122(4) Uani 1 1 d . . . . .
O10C O 0.61807(13) 0.28954(9) 0.19839(9) 0.0153(3) Uani 1 1 d . . . . .
H10C H 0.607(3) 0.266(2) 0.239(2) 0.045(9) Uiso 1 1 d . . . . .
C11C C 0.82300(19) 0.27114(13) 0.24567(12) 0.0159(4) Uani 1 1 d . . . . .
H11C H 0.7979 0.2390 0.2869 0.019 Uiso 1 1 calc R U . . .
C12C C 0.9442(2) 0.28524(14) 0.23818(13) 0.0209(5) Uani 1 1 d . . . . .
H12C H 1.0021 0.2638 0.2747 0.025 Uiso 1 1 calc R U . . .
C13C C 0.9810(2) 0.33071(15) 0.17731(14) 0.0229(5) Uani 1 1 d . . . . .
H13C H 1.0641 0.3403 0.1719 0.027 Uiso 1 1 calc R U . . .
C14C C 0.89625(19) 0.36211(14) 0.12443(13) 0.0181(4) Uani 1 1 d . . . . .
H14C H 0.9223 0.3921 0.0823 0.022 Uiso 1 1 calc R U . . .
S1 S 0.59159(4) 0.19052(3) 0.38655(3) 0.01069(10) Uani 1 1 d . . . . .
O1S O 0.66314(13) 0.26019(9) 0.42394(9) 0.0163(3) Uani 1 1 d . . . . .
O2S O 0.52765(13) 0.22496(9) 0.31778(8) 0.0161(3) Uani 1 1 d . . . . .
O3S O 0.67569(13) 0.12303(9) 0.36488(9) 0.0168(3) Uani 1 1 d . . . . .
O4S O 0.50472(13) 0.15530(9) 0.43617(8) 0.0154(3) Uani 1 1 d . . . . .
C1M C 0.2528(2) 0.31144(19) 0.30106(18) 0.0390(7) Uani 1 1 d . . . . .
H1MA H 0.1864 0.3506 0.3099 0.047 Uiso 1 1 calc R U . . .
H1MB H 0.2473 0.2606 0.3328 0.047 Uiso 1 1 calc R U . . .
H1MC H 0.2481 0.2940 0.2485 0.047 Uiso 1 1 calc R U . . .
O1M O 0.36321(15) 0.35334(11) 0.31833(9) 0.0219(3) Uani 1 1 d . . . . .
H1MO H 0.411(2) 0.3199(18) 0.3161(16) 0.025(8) Uiso 1 1 d . . . . .
C2M C 0.9347(2) 0.07030(18) 0.34542(17) 0.0369(6) Uani 1 1 d . . . . .
H2MA H 1.0216 0.0631 0.3423 0.044 Uiso 1 1 calc R U . . .
H2MB H 0.8987 0.0890 0.2969 0.044 Uiso 1 1 calc R U . . .
H2MC H 0.8991 0.0155 0.3592 0.044 Uiso 1 1 calc R U . . .
O2M O 0.91274(16) 0.13297(12) 0.40038(11) 0.0334(4) Uani 1 1 d . . . . .
H2MO H 0.837(3) 0.140(2) 0.396(2) 0.055(10) Uiso 1 1 d . . . . .
C3M C 0.9893(3) 0.3144(2) 0.50431(19) 0.0517(8) Uani 1 1 d . . . . .
H3MA H 0.9985 0.3768 0.5077 0.062 Uiso 1 1 calc R U . . .
H3MB H 1.0324 0.2874 0.5474 0.062 Uiso 1 1 calc R U . . .
H3MC H 0.9038 0.2995 0.5038 0.062 Uiso 1 1 calc R U . . .
O3M O 1.0363(2) 0.28534(19) 0.43902(16) 0.0704(8) Uani 1 1 d . . . . .
H3MO H 1.000(3) 0.233(2) 0.428(2) 0.062(11) Uiso 1 1 d . . . . .

loop_
_atom_site_aniso_label
_atom_site_aniso_U_11
_atom_site_aniso_U_22
_atom_site_aniso_U_33
_atom_site_aniso_U_23
_atom_site_aniso_U_13
_atom_site_aniso_U_12
Cu1A 0.01627(17) 0.00837(16) 0.01085(17) 0.00109(13) 0.00059(13) -0.00087(12)
N1A 0.0193(9) 0.0087(7) 0.0125(9) -0.0012(7) 0.0022(7) 0.0001(6)
C2A 0.0260(11) 0.0075(9) 0.0165(11) -0.0007(8) 0.0010(9) -0.0013(8)
C3A 0.0235(11) 0.0109(9) 0.0138(10) 0.0007(8) 0.0026(8) -0.0051(8)
N4A 0.0175(9) 0.0116(8) 0.0114(8) 0.0006(7) 0.0009(7) 0.0002(6)
C5A 0.0170(10) 0.0169(10) 0.0192(11) -0.0014(9) 0.0006(8) -0.0007(8)
C6A 0.0186(11) 0.0206(11) 0.0184(11) 0.0009(9) -0.0045(9) 0.0021(8)
C7A 0.0210(11) 0.0134(10) 0.0199(11) 0.0020(8) 0.0000(9) 0.0047(8)
C8A 0.0262(11) 0.0117(9) 0.0102(10) 0.0009(8) 0.0008(8) 0.0011(8)
C9A 0.0255(11) 0.0126(9) 0.0102(10) -0.0029(8) 0.0035(8) -0.0026(8)
C10A 0.0218(11) 0.0131(9) 0.0112(10) -0.0030(8) 0.0032(8) -0.0048(8)
O10A 0.0209(8) 0.0095(7) 0.0189(8) 0.0022(6) 0.0052(6) 0.0004(6)
C11A 0.0244(11) 0.0181(10) 0.0196(12) -0.0053(9) 0.0049(9) -0.0003(8)
C12A 0.0239(12) 0.0310(13) 0.0312(14) -0.0079(11) 0.0116(10) -0.0061(10)
C13A 0.0365(14) 0.0255(12) 0.0238(13) -0.0033(10) 0.0161(10) -0.0107(10)
C14A 0.0346(13) 0.0162(10) 0.0181(12) -0.0008(9) 0.0098(10) -0.0044(9)
Cu1C 0.01101(16) 0.01277(16) 0.01091(17) 0.00436(13) -0.00110(13) -0.00259(12)
N1C 0.0123(8) 0.0085(7) 0.0116(8) 0.0012(6) -0.0011(6) -0.0010(6)
C2C 0.0159(10) 0.0128(9) 0.0101(10) -0.0001(8) -0.0002(8) 0.0000(7)
C3C 0.0157(10) 0.0136(9) 0.0114(10) 0.0031(8) 0.0004(8) 0.0006(7)
N4C 0.0123(8) 0.0089(7) 0.0121(8) 0.0022(7) 0.0003(6) -0.0008(6)
C5C 0.0151(10) 0.0126(9) 0.0171(11) 0.0023(8) 0.0009(8) -0.0049(7)
C6C 0.0127(10) 0.0149(10) 0.0185(11) 0.0021(8) -0.0005(8) -0.0051(7)
C7C 0.0130(9) 0.0117(9) 0.0156(10) 0.0004(8) -0.0044(8) -0.0043(7)
C8C 0.0156(10) 0.0099(9) 0.0098(10) 0.0004(7) 0.0017(7) -0.0001(7)
C9C 0.0152(10) 0.0095(9) 0.0121(10) -0.0009(8) -0.0007(8) 0.0026(7)
C10C 0.0145(9) 0.0093(8) 0.0127(10) -0.0029(8) 0.0002(7) 0.0005(7)
O10C 0.0137(7) 0.0184(7) 0.0136(8) 0.0049(6) 0.0002(6) -0.0014(5)
C11C 0.0200(11) 0.0143(9) 0.0131(10) 0.0024(8) -0.0011(8) 0.0014(8)
C12C 0.0185(11) 0.0222(11) 0.0213(12) 0.0038(9) -0.0031(9) 0.0056(8)
C13C 0.0137(10) 0.0253(11) 0.0294(13) 0.0060(10) -0.0008(9) 0.0012(8)
C14C 0.0181(10) 0.0186(10) 0.0180(11) 0.0045(9) 0.0041(8) 0.0012(8)
S1 0.0119(2) 0.0088(2) 0.0115(2) 0.00070(18) 0.00154(17) -0.00063(17)
O1S 0.0174(7) 0.0109(7) 0.0203(8) 0.0001(6) -0.0018(6) -0.0027(5)
O2S 0.0151(7) 0.0193(7) 0.0136(7) 0.0026(6) -0.0009(6) 0.0023(6)
O3S 0.0172(7) 0.0114(7) 0.0225(8) 0.0006(6) 0.0058(6) 0.0029(5)
O4S 0.0166(7) 0.0170(7) 0.0132(7) -0.0003(6) 0.0050(6) -0.0029(5)
C1M 0.0193(12) 0.0427(15) 0.0538(19) -0.0241(14) -0.0059(12) 0.0019(11)
O1M 0.0185(8) 0.0236(8) 0.0231(9) -0.0064(7) -0.0025(7) 0.0049(7)
C2M 0.0239(13) 0.0430(16) 0.0446(17) 0.0071(13) 0.0092(12) 0.0131(11)
O2M 0.0195(9) 0.0408(11) 0.0393(11) 0.0036(9) -0.0024(8) 0.0043(8)
C3M 0.0512(19) 0.061(2) 0.0440(19) 0.0060(16) 0.0098(15) -0.0150(16)
O3M 0.0655(17) 0.0777(19) 0.0718(19) -0.0229(16) 0.0324(14) -0.0377(15)

loop_
_atom_type_symbol
_atom_type_description
_atom_type_scat_dispersion_real
_atom_type_scat_dispersion_imag
_atom_type_scat_source
C C 0.0033 0.0016 'International Tables Vol C Tables 4.2.6.8 and 6.1.1.4'
H H 0.0000 0.0000 'International Tables Vol C Tables 4.2.6.8 and 6.1.1.4'
Cu Cu 0.3201 1.2651 'International Tables Vol C Tables 4.2.6.8 and 6.1.1.4'
N N 0.0061 0.0033 'International Tables Vol C Tables 4.2.6.8 and 6.1.1.4'
O O 0.0106 0.0060 'International Tables Vol C Tables 4.2.6.8 and 6.1.1.4'
S S 0.1246 0.1234 'International Tables Vol C Tables 4.2.6.8 and 6.1.1.4'

loop_
_geom_angle_atom_site_label_1
_geom_angle_atom_site_label_2
_geom_angle_atom_site_label_3
_geom_angle
_geom_angle_site_symmetry_1
_geom_angle_site_symmetry_3
_geom_angle_publ_flag
N4A Cu1A N4A 180.0 3_666 . ?
N4A Cu1A N1A 92.89(7) 3_666 . ?
N4A Cu1A N1A 87.11(7) . . ?
N4A Cu1A N1A 87.11(7) 3_666 3_666 ?
N4A Cu1A N1A 92.89(7) . 3_666 ?
N1A Cu1A N1A 180.0 . 3_666 ?
C2A N1A C7A 107.37(15) . 3_666 ?
C2A N1A C8A 111.62(16) . . ?
C7A N1A C8A 107.56(16) 3_666 . ?
C2A N1A Cu1A 104.66(12) . . ?
C7A N1A Cu1A 111.32(13) 3_666 . ?
C8A N1A Cu1A 114.15(12) . . ?
N1A C2A C3A 112.10(16) . . ?
N1A C2A H2A 109.2 . . ?
C3A C2A H2A 109.2 . . ?
N1A C2A H2B 109.2 . . ?
C3A C2A H2B 109.2 . . ?
H2A C2A H2B 107.9 . . ?
N4A C3A C2A 109.88(16) . . ?
N4A C3A H3A 109.7 . . ?
C2A C3A H3A 109.7 . . ?
N4A C3A H3B 109.7 . . ?
C2A C3A H3B 109.7 . . ?
H3A C3A H3B 108.2 . . ?
C3A N4A C5A 110.63(16) . . ?
C3A N4A Cu1A 109.89(12) . . ?
C5A N4A Cu1A 117.95(13) . . ?
C3A N4A H4A 105.8 . . ?
C5A N4A H4A 105.8 . . ?
Cu1A N4A H4A 105.8 . . ?
N4A C5A C6A 112.08(17) . . ?
N4A C5A H5A 109.2 . . ?
C6A C5A H5A 109.2 . . ?
N4A C5A H5B 109.2 . . ?
C6A C5A H5B 109.2 . . ?
H5A C5A H5B 107.9 . . ?
C5A C6A C7A 114.34(18) . . ?
C5A C6A H6A 108.7 . . ?
C7A C6A H6A 108.7 . . ?
C5A C6A H6B 108.7 . . ?
C7A C6A H6B 108.7 . . ?
H6A C6A H6B 107.6 . . ?
N1A C7A C6A 115.37(17) 3_666 . ?
N1A C7A H7A 108.4 3_666 . ?
C6A C7A H7A 108.4 . . ?
N1A C7A H7B 108.4 3_666 . ?
C6A C7A H7B 108.4 . . ?
H7A C7A H7B 107.5 . . ?
N1A C8A C9A 115.16(17) . . ?
N1A C8A H8A 108.5 . . ?
C9A C8A H8A 108.5 . . ?
N1A C8A H8B 108.5 . . ?
C9A C8A H8B 108.5 . . ?
H8A C8A H8B 107.5 . . ?
C14A C9A C10A 118.6(2) . . ?
C14A C9A C8A 121.04(19) . . ?
C10A C9A C8A 120.27(18) . . ?
O10A C10A C11A 122.68(19) . . ?
O10A C10A C9A 116.40(19) . . ?
C11A C10A C9A 120.9(2) . . ?
C10A O10A H10A 111(2) . . ?
C10A C11A C12A 119.4(2) . . ?
C10A C11A H11A 120.3 . . ?
C12A C11A H11A 120.3 . . ?
C13A C12A C11A 120.1(2) . . ?
C13A C12A H12A 119.9 . . ?
C11A C12A H12A 119.9 . . ?
C14A C13A C12A 119.9(2) . . ?
C14A C13A H13A 120.1 . . ?
C12A C13A H13A 120.1 . . ?
C13A C14A C9A 121.0(2) . . ?
C13A C14A H14A 119.5 . . ?
C9A C14A H14A 119.5 . . ?
N4C Cu1C N4C 180.0 . 3_665 ?
N4C Cu1C N1C 93.49(6) . 3_665 ?
N4C Cu1C N1C 86.51(6) 3_665 3_665 ?
N4C Cu1C N1C 86.51(6) . . ?
N4C Cu1C N1C 93.49(6) 3_665 . ?
N1C Cu1C N1C 180.00(7) 3_665 . ?
C2C N1C C7C 108.14(15) . 3_665 ?
C2C N1C C8C 111.26(15) . . ?
C7C N1C C8C 111.65(15) 3_665 . ?
C2C N1C Cu1C 102.61(11) . . ?
C7C N1C Cu1C 112.41(12) 3_665 . ?
C8C N1C Cu1C 110.41(12) . . ?
N1C C2C C3C 109.82(16) . . ?
N1C C2C H2C 109.7 . . ?
C3C C2C H2C 109.7 . . ?
N1C C2C H2D 109.7 . . ?
C3C C2C H2D 109.7 . . ?
H2C C2C H2D 108.2 . . ?
N4C C3C C2C 108.53(16) . . ?
N4C C3C H3C 110.0 . . ?
C2C C3C H3C 110.0 . . ?
N4C C3C H3D 110.0 . . ?
C2C C3C H3D 110.0 . . ?
H3C C3C H3D 108.4 . . ?
C5C N4C C3C 111.69(15) . . ?
C5C N4C Cu1C 116.94(13) . . ?
C3C N4C Cu1C 109.10(12) . . ?
C5C N4C H4C 106.1 . . ?
C3C N4C H4C 106.1 . . ?
Cu1C N4C H4C 106.1 . . ?
N4C C5C C6C 111.98(16) . . ?
N4C C5C H5C 109.2 . . ?
C6C C5C H5C 109.2 . . ?
N4C C5C H5D 109.2 . . ?
C6C C5C H5D 109.2 . . ?
H5C C5C H5D 107.9 . . ?
C5C C6C C7C 113.85(17) . . ?
C5C C6C H6C 108.8 . . ?
C7C C6C H6C 108.8 . . ?
C5C C6C H6D 108.8 . . ?
C7C C6C H6D 108.8 . . ?
H6C C6C H6D 107.7 . . ?
N1C C7C C6C 114.80(17) 3_665 . ?
N1C C7C H7C 108.6 3_665 . ?
C6C C7C H7C 108.6 . . ?
N1C C7C H7D 108.6 3_665 . ?
C6C C7C H7D 108.6 . . ?
H7C C7C H7D 107.5 . . ?
N1C C8C C9C 116.17(16) . . ?
N1C C8C H8C 108.2 . . ?
C9C C8C H8C 108.2 . . ?
N1C C8C H8D 108.2 . . ?
C9C C8C H8D 108.2 . . ?
H8C C8C H8D 107.4 . . ?
C14C C9C C10C 117.96(18) . . ?
C14C C9C C8C 120.38(18) . . ?
C10C C9C C8C 121.54(18) . . ?
O10C C10C C11C 121.75(19) . . ?
O10C C10C C9C 117.75(17) . . ?
C11C C10C C9C 120.47(18) . . ?
C10C O10C H10C 110(2) . . ?
C12C C11C C10C 120.4(2) . . ?
C12C C11C H11C 119.8 . . ?
C10C C11C H11C 119.8 . . ?
C11C C12C C13C 119.8(2) . . ?
C11C C12C H12C 120.1 . . ?
C13C C12C H12C 120.1 . . ?
C14C C13C C12C 119.9(2) . . ?
C14C C13C H13C 120.1 . . ?
C12C C13C H13C 120.1 . . ?
C13C C14C C9C 121.4(2) . . ?
C13C C14C H14C 119.3 . . ?
C9C C14C H14C 119.3 . . ?
O4S S1 O3S 110.38(8) . . ?
O4S S1 O1S 110.93(9) . . ?
O3S S1 O1S 107.99(8) . . ?
O4S S1 O2S 109.88(9) . . ?
O3S S1 O2S 108.52(9) . . ?
O1S S1 O2S 109.08(8) . . ?
O1M C1M H1MA 109.5 . . ?
O1M C1M H1MB 109.5 . . ?
H1MA C1M H1MB 109.5 . . ?
O1M C1M H1MC 109.5 . . ?
H1MA C1M H1MC 109.5 . . ?
H1MB C1M H1MC 109.5 . . ?
C1M O1M H1MO 106(2) . . ?
O2M C2M H2MA 109.5 . . ?
O2M C2M H2MB 109.5 . . ?
H2MA C2M H2MB 109.5 . . ?
O2M C2M H2MC 109.5 . . ?
H2MA C2M H2MC 109.5 . . ?
H2MB C2M H2MC 109.5 . . ?
C2M O2M H2MO 104(2) . . ?
O3M C3M H3MA 109.5 . . ?
O3M C3M H3MB 109.5 . . ?
H3MA C3M H3MB 109.5 . . ?
O3M C3M H3MC 109.5 . . ?
H3MA C3M H3MC 109.5 . . ?
H3MB C3M H3MC 109.5 . . ?
C3M O3M H3MO 106(2) . . ?

loop_
_geom_bond_atom_site_label_1
_geom_bond_atom_site_label_2
_geom_bond_distance
_geom_bond_site_symmetry_2
_geom_bond_publ_flag
Cu1A N4A 2.0066(17) 3_666 ?
Cu1A N4A 2.0066(17) . ?
Cu1A N1A 2.0523(17) . ?
Cu1A N1A 2.0523(17) 3_666 ?
N1A C2A 1.499(2) . ?
N1A C7A 1.500(3) 3_666 ?
N1A C8A 1.501(3) . ?
C2A C3A 1.515(3) . ?
C2A H2A 0.9900 . ?
C2A H2B 0.9900 . ?
C3A N4A 1.486(3) . ?
C3A H3A 0.9900 . ?
C3A H3B 0.9900 . ?
N4A C5A 1.486(3) . ?
N4A H4A 1.0000 . ?
C5A C6A 1.518(3) . ?
C5A H5A 0.9900 . ?
C5A H5B 0.9900 . ?
C6A C7A 1.526(3) . ?
C6A H6A 0.9900 . ?
C6A H6B 0.9900 . ?
C7A N1A 1.500(3) 3_666 ?
C7A H7A 0.9900 . ?
C7A H7B 0.9900 . ?
C8A C9A 1.503(3) . ?
C8A H8A 0.9900 . ?
C8A H8B 0.9900 . ?
C9A C14A 1.394(3) . ?
C9A C10A 1.395(3) . ?
C10A O10A 1.362(2) . ?
C10A C11A 1.389(3) . ?
O10A H10A 0.82(3) . ?
C11A C12A 1.394(3) . ?
C11A H11A 0.9500 . ?
C12A C13A 1.389(4) . ?
C12A H12A 0.9500 . ?
C13A C14A 1.380(3) . ?
C13A H13A 0.9500 . ?
C14A H14A 0.9500 . ?
Cu1C N4C 1.9960(16) . ?
Cu1C N4C 1.9960(16) 3_665 ?
Cu1C N1C 2.0807(16) 3_665 ?
Cu1C N1C 2.0808(16) . ?
N1C C2C 1.490(3) . ?
N1C C7C 1.493(2) 3_665 ?
N1C C8C 1.508(2) . ?
C2C C3C 1.512(3) . ?
C2C H2C 0.9900 . ?
C2C H2D 0.9900 . ?
C3C N4C 1.479(2) . ?
C3C H3C 0.9900 . ?
C3C H3D 0.9900 . ?
N4C C5C 1.477(2) . ?
N4C H4C 1.0000 . ?
C5C C6C 1.516(3) . ?
C5C H5C 0.9900 . ?
C5C H5D 0.9900 . ?
C6C C7C 1.526(3) . ?
C6C H6C 0.9900 . ?
C6C H6D 0.9900 . ?
C7C N1C 1.493(2) 3_665 ?
C7C H7C 0.9900 . ?
C7C H7D 0.9900 . ?
C8C C9C 1.517(3) . ?
C8C H8C 0.9900 . ?
C8C H8D 0.9900 . ?
C9C C14C 1.396(3) . ?
C9C C10C 1.404(3) . ?
C10C O10C 1.360(2) . ?
C10C C11C 1.390(3) . ?
O10C H10C 0.84(3) . ?
C11C C12C 1.384(3) . ?
C11C H11C 0.9500 . ?
C12C C13C 1.386(3) . ?
C12C H12C 0.9500 . ?
C13C C14C 1.385(3) . ?
C13C H13C 0.9500 . ?
C14C H14C 0.9500 . ?
S1 O4S 1.4634(15) . ?
S1 O3S 1.4778(14) . ?
S1 O1S 1.4828(14) . ?
S1 O2S 1.4857(15) . ?
C1M O1M 1.410(3) . ?
C1M H1MA 0.9800 . ?
C1M H1MB 0.9800 . ?
C1M H1MC 0.9800 . ?
O1M H1MO 0.75(3) . ?
C2M O2M 1.421(3) . ?
C2M H2MA 0.9800 . ?
C2M H2MB 0.9800 . ?
C2M H2MC 0.9800 . ?
O2M H2MO 0.85(4) . ?
C3M O3M 1.389(4) . ?
C3M H3MA 0.9800 . ?
C3M H3MB 0.9800 . ?
C3M H3MC 0.9800 . ?
O3M H3MO 0.93(4) . ?
